data_4502397
loop_
_publ_author_name
'Seaton, Colin C.'
'Chadwick, Keith'
'Sadiq, Ghazala'
'Guo, Kun'
'Davey, Roger J.'

_publ_section_title
;
 Designing Acid/Acid Co-Crystals through the Application of Hammett
 Substituent Constants
;
_journal_issue 2
_journal_name_full 'Crystal Growth &amp; Design'
_journal_page_first 726
_journal_paper_doi 10.1021/cg9011235
_journal_volume 10
_journal_year 2010
_chemical_formula_moiety 'C8 H9 N O3, C7 H5 N O5'
_chemical_formula_sum 'C15 H14 N2 O8'
_chemical_formula_weight 350.28
_chemical_name_systematic
; 
 4-amino3methoxybenzoic acid:4-hydroxy3nitrobenzoic acid 
;
_space_group_IT_number 2
_symmetry_cell_setting triclinic
_symmetry_space_group_name_Hall '-P 1'
_symmetry_space_group_name_H-M 'P -1'
_atom_sites_solution_hydrogens geom
_atom_sites_solution_primary direct
_atom_sites_solution_secondary difmap
_audit_creation_method SHELXL-97
_audit_update_record
;
2009-08-17 # Formatted by publCIF
;
_cell_angle_alpha 87.838(5)
_cell_angle_beta 77.665(5)
_cell_angle_gamma 73.057(5)
_cell_formula_units_Z 2
_cell_length_a 7.174(5)
_cell_length_b 7.390(5)
_cell_length_c 14.810(5)
_cell_measurement_reflns_used 1441
_cell_measurement_temperature 100(2)
_cell_measurement_theta_max 28.2772
_cell_measurement_theta_min 2.8087
_cell_volume 733.5(8)
_computing_cell_refinement
;
CrysAlis RED, Oxford Diffraction Ltd.,
Version 1.171.32.29 (release 10-06-2008 CrysAlis171 .NET)
(compiled Jun 10 2008,16:49:55)
;
_computing_data_collection
;
CrysAlis CCD, Oxford Diffraction Ltd.,
Version 1.171.32.29 (release 10-06-2008 CrysAlis171 .NET)
(compiled Jun 10 2008,16:49:55)
;
_computing_data_reduction
;
CrysAlis RED, Oxford Diffraction Ltd.,
Version 1.171.32.29 (release 10-06-2008 CrysAlis171 .NET)
(compiled Jun 10 2008,16:49:55)
;
_computing_molecular_graphics 'CrystalMaker ()'
_computing_publication_material 'SHELXL-97 (Sheldrick, 1997)'
_computing_structure_refinement 'SHELXL-97 (Sheldrick, 1997)'
_computing_structure_solution 'SHELXS-97 (Sheldrick, 1990)'
_diffrn_ambient_temperature 100(2)
_diffrn_detector_area_resol_mean 8.3367
_diffrn_measured_fraction_theta_full 0.982
_diffrn_measured_fraction_theta_max 0.982
_diffrn_measurement_device_type 'Oxford Diffraction XCalibur 2'
_diffrn_measurement_method 'phi and omega'
_diffrn_radiation_monochromator graphite
_diffrn_radiation_source 'Enhance (Mo) X-ray Source'
_diffrn_radiation_type MoK\a
_diffrn_radiation_wavelength 0.71073
_diffrn_reflns_av_R_equivalents 0.0400
_diffrn_reflns_av_sigmaI/netI 0.1003
_diffrn_reflns_limit_h_max 8
_diffrn_reflns_limit_h_min -8
_diffrn_reflns_limit_k_max 9
_diffrn_reflns_limit_k_min -9
_diffrn_reflns_limit_l_max 18
_diffrn_reflns_limit_l_min -16
_diffrn_reflns_number 4918
_diffrn_reflns_theta_full 26.37
_diffrn_reflns_theta_max 26.37
_diffrn_reflns_theta_min 2.82
_exptl_absorpt_coefficient_mu 0.131
_exptl_absorpt_correction_T_max 0.9974
_exptl_absorpt_correction_T_min 0.9618
_exptl_absorpt_correction_type multi-scan
_exptl_absorpt_process_details
;
CrysAlis RED, Oxford Diffraction Ltd.,
Version 1.171.32.29 (release 10-06-2008 CrysAlis171 .NET)
(compiled Jun 10 2008,16:49:55)
Empirical absorption correction using spherical harmonics,
 implemented in SCALE3 ABSPACK scaling algorithm.
;
_exptl_crystal_colour orange
_exptl_crystal_density_diffrn 1.586
_exptl_crystal_density_method 'not measured'
_exptl_crystal_description Plate
_exptl_crystal_F_000 364
_exptl_crystal_size_max 0.30
_exptl_crystal_size_mid 0.20
_exptl_crystal_size_min 0.02
_refine_diff_density_max 0.260
_refine_diff_density_min -0.277
_refine_diff_density_rms 0.066
_refine_ls_extinction_method none
_refine_ls_goodness_of_fit_ref 0.952
_refine_ls_hydrogen_treatment mixed
_refine_ls_matrix_type full
_refine_ls_number_constraints 0
_refine_ls_number_parameters 282
_refine_ls_number_reflns 2941
_refine_ls_number_restraints 0
_refine_ls_restrained_S_all 0.952
_refine_ls_R_factor_all 0.1073
_refine_ls_R_factor_gt 0.0446
_refine_ls_shift/su_max 0.000
_refine_ls_shift/su_mean 0.000
_refine_ls_structure_factor_coef Fsqd
_refine_ls_weighting_details 'calc w=1/[\s^2^(Fo^2^)+(0.0782P)^2^+0.0000P] where P=(Fo^2^+2Fc^2^)/3'
_refine_ls_weighting_scheme calc
_refine_ls_wR_factor_gt 0.1543
_refine_ls_wR_factor_ref 0.1654
_reflns_number_gt 1353
_reflns_number_total 2941
_reflns_threshold_expression >2sigma(I)
_cod_data_source_file cg9011235_si_003.cif
_cod_data_source_block 4a3moxyba_4h3nba
_cod_database_code 4502397

loop_
_symmetry_equiv_pos_as_xyz
'x, y, z'
'-x, -y, -z'

loop_
_atom_site_label
_atom_site_type_symbol
_atom_site_fract_x
_atom_site_fract_y
_atom_site_fract_z
_atom_site_U_iso_or_equiv
_atom_site_adp_type
_atom_site_occupancy
_atom_site_symmetry_multiplicity
_atom_site_calc_flag
C1 C 0.1489(5) 0.6816(5) 0.1670(2) 0.0163(9) Uani 1 1 d
C2 C 0.0165(5) 0.7464(6) 0.2518(2) 0.0157(9) Uani 1 1 d
C3 C -0.0189(5) 0.6191(5) 0.3189(2) 0.0166(9) Uani 1 1 d
C4 C 0.0762(5) 0.4214(6) 0.3028(2) 0.0181(9) Uani 1 1 d
C5 C 0.2052(5) 0.3613(6) 0.2183(2) 0.0177(9) Uani 1 1 d
C6 C 0.2413(5) 0.4891(5) 0.1515(2) 0.0159(9) Uani 1 1 d
C7 C 0.1896(5) 0.8167(5) 0.0970(2) 0.0169(9) Uani 1 1 d
C8 C -0.2386(6) 0.8596(6) 0.4249(3) 0.0239(10) Uani 1 1 d
C9 C 0.6575(5) 0.6903(5) 0.1557(2) 0.0154(8) Uani 1 1 d
C10 C 0.5261(5) 0.7522(6) 0.2385(2) 0.0160(9) Uani 1 1 d
C11 C 0.4895(5) 0.6221(5) 0.3051(2) 0.0162(9) Uani 1 1 d
C12 C 0.5824(5) 0.4280(5) 0.2907(2) 0.0164(9) Uani 1 1 d
C13 C 0.7154(5) 0.3671(6) 0.2059(3) 0.0201(9) Uani 1 1 d
C14 C 0.7514(5) 0.4962(6) 0.1400(2) 0.0178(9) Uani 1 1 d
C15 C 0.6984(5) 0.8270(5) 0.0853(2) 0.0163(9) Uani 1 1 d
H1 H -0.044(5) 0.879(5) 0.264(2) 0.024(11) Uiso 1 1 d
H2 H 0.327(5) 0.447(5) 0.095(2) 0.022(10) Uiso 1 1 d
H3 H 0.268(5) 0.225(5) 0.207(2) 0.022(10) Uiso 1 1 d
H4 H 0.099(6) 0.180(7) 0.361(3) 0.043(14) Uiso 1 1 d
H5 H -0.044(6) 0.337(5) 0.419(3) 0.018(11) Uiso 1 1 d
H6 H -0.143(5) 0.927(5) 0.423(2) 0.024(10) Uiso 1 1 d
H7 H -0.316(6) 0.865(6) 0.490(3) 0.046(13) Uiso 1 1 d
H8 H -0.332(6) 0.941(6) 0.378(3) 0.040(12) Uiso 1 1 d
H9 H 0.357(9) 0.885(9) -0.036(4) 0.12(2) Uiso 1 1 d
H10 H 0.132(8) 1.104(8) 0.061(4) 0.090(19) Uiso 1 1 d
H11 H 0.463(5) 0.882(5) 0.251(2) 0.012(9) Uiso 1 1 d
H12 H 0.838(5) 0.453(5) 0.088(2) 0.018(10) Uiso 1 1 d
H13 H 0.779(5) 0.238(5) 0.193(2) 0.019(10) Uiso 1 1 d
H14 H 0.462(7) 0.353(7) 0.400(3) 0.055(16) Uiso 1 1 d
N1 N 0.0402(5) 0.3009(5) 0.3712(2) 0.0254(9) Uani 1 1 d
N2 N 0.3503(4) 0.6969(5) 0.3908(2) 0.0186(7) Uani 1 1 d
O1 O 0.0943(4) 0.9936(4) 0.11354(18) 0.0255(7) Uani 1 1 d
O2 O 0.3176(4) 0.7601(4) 0.02251(16) 0.0229(7) Uani 1 1 d
O3 O -0.1457(4) 0.6627(4) 0.40418(16) 0.0212(6) Uani 1 1 d
O4 O 0.6002(4) 1.0017(4) 0.10137(17) 0.0233(7) Uani 1 1 d
O5 O 0.8282(3) 0.7684(4) 0.01177(16) 0.0220(7) Uani 1 1 d
O6 O 0.2699(4) 0.8674(4) 0.40211(17) 0.0260(7) Uani 1 1 d
O7 O 0.3147(4) 0.5825(4) 0.45202(17) 0.0266(7) Uani 1 1 d
O8 O 0.5506(4) 0.2948(4) 0.35140(19) 0.0252(7) Uani 1 1 d

loop_
_atom_site_aniso_label
_atom_site_aniso_U_11
_atom_site_aniso_U_22
_atom_site_aniso_U_33
_atom_site_aniso_U_23
_atom_site_aniso_U_13
_atom_site_aniso_U_12
C1 0.0111(18) 0.025(2) 0.0127(19) -0.0009(16) -0.0019(14) -0.0052(18)
C2 0.014(2) 0.019(2) 0.0151(19) -0.0016(16) -0.0033(15) -0.0059(18)
C3 0.0142(19) 0.023(2) 0.0144(19) -0.0063(16) -0.0021(15) -0.0072(18)
C4 0.0139(19) 0.027(2) 0.0146(19) 0.0035(17) -0.0014(15) -0.0095(18)
C5 0.016(2) 0.016(2) 0.021(2) 0.0003(18) -0.0019(15) -0.0063(18)
C6 0.0132(19) 0.021(2) 0.014(2) -0.0044(16) -0.0017(16) -0.0069(17)
C7 0.0133(19) 0.023(2) 0.016(2) -0.0038(17) -0.0031(15) -0.0070(18)
C8 0.020(2) 0.026(3) 0.024(2) -0.0031(18) 0.0028(18) -0.0083(19)
C9 0.0123(18) 0.019(2) 0.0180(19) -0.0004(16) -0.0034(15) -0.0094(17)
C10 0.015(2) 0.019(2) 0.016(2) -0.0011(17) -0.0041(15) -0.0057(18)
C11 0.0112(18) 0.024(2) 0.0116(18) -0.0011(16) 0.0006(14) -0.0046(17)
C12 0.0153(19) 0.019(2) 0.018(2) 0.0048(16) -0.0044(15) -0.0091(18)
C13 0.015(2) 0.022(3) 0.022(2) -0.0046(18) -0.0043(16) -0.0029(19)
C14 0.014(2) 0.027(2) 0.012(2) -0.0007(17) 0.0002(16) -0.0071(18)
C15 0.0134(19) 0.021(2) 0.017(2) -0.0037(17) -0.0028(16) -0.0088(18)
N1 0.027(2) 0.023(2) 0.019(2) -0.0003(17) 0.0055(16) -0.0025(18)
N2 0.0165(16) 0.027(2) 0.0131(16) 0.0006(14) -0.0034(12) -0.0072(15)
O1 0.0254(15) 0.0207(17) 0.0265(16) 0.0027(13) 0.0009(12) -0.0057(13)
O2 0.0222(14) 0.0295(18) 0.0165(14) -0.0013(12) 0.0019(11) -0.0107(13)
O3 0.0232(14) 0.0197(16) 0.0167(14) -0.0028(11) 0.0014(11) -0.0039(12)
O4 0.0244(15) 0.0193(16) 0.0224(15) -0.0006(12) 0.0032(12) -0.0062(13)
O5 0.0189(14) 0.0273(17) 0.0162(14) -0.0011(12) 0.0026(11) -0.0056(12)
O6 0.0281(16) 0.0195(17) 0.0252(16) -0.0054(12) 0.0029(12) -0.0045(14)
O7 0.0286(15) 0.0315(17) 0.0178(15) 0.0047(12) 0.0004(12) -0.0100(13)
O8 0.0253(16) 0.0232(18) 0.0241(16) 0.0042(13) 0.0004(13) -0.0068(14)

loop_
_atom_type_symbol
_atom_type_description
_atom_type_scat_dispersion_real
_atom_type_scat_dispersion_imag
_atom_type_scat_source
C C 0.0033 0.0016 'International Tables Vol C Tables 4.2.6.8 and 6.1.1.4'
H H 0.0000 0.0000 'International Tables Vol C Tables 4.2.6.8 and 6.1.1.4'
N N 0.0061 0.0033 'International Tables Vol C Tables 4.2.6.8 and 6.1.1.4'
O O 0.0106 0.0060 'International Tables Vol C Tables 4.2.6.8 and 6.1.1.4'

loop_
_geom_angle_atom_site_label_1
_geom_angle_atom_site_label_2
_geom_angle_atom_site_label_3
_geom_angle
C6 C1 C2 119.5(3)
C6 C1 C7 120.7(3)
C2 C1 C7 119.9(4)
C3 C2 C1 120.0(4)
C3 C2 H1 120(2)
C1 C2 H1 120(2)
O3 C3 C2 126.0(4)
O3 C3 C4 113.5(3)
C2 C3 C4 120.5(3)
N1 C4 C5 122.9(4)
N1 C4 C3 118.7(3)
C5 C4 C3 118.3(3)
C6 C5 C4 121.1(4)
C6 C5 H3 121(2)
C4 C5 H3 118(2)
C5 C6 C1 120.7(3)
C5 C6 H2 120(2)
C1 C6 H2 119(2)
O2 C7 O1 121.6(3)
O2 C7 C1 120.2(3)
O1 C7 C1 118.2(3)
O3 C8 H6 112(2)
O3 C8 H7 105(2)
H6 C8 H7 108(3)
O3 C8 H8 118(2)
H6 C8 H8 103(3)
H7 C8 H8 112(3)
C10 C9 C14 119.1(3)
C10 C9 C15 120.1(3)
C14 C9 C15 120.7(3)
C9 C10 C11 119.8(4)
C9 C10 H11 121(2)
C11 C10 H11 119(2)
C10 C11 C12 121.8(3)
C10 C11 N2 117.0(3)
C12 C11 N2 121.2(3)
O8 C12 C11 124.7(3)
O8 C12 C13 117.5(3)
C11 C12 C13 117.7(3)
C14 C13 C12 120.4(4)
C14 C13 H13 119(2)
C12 C13 H13 121(2)
C13 C14 C9 121.2(3)
C13 C14 H12 118(2)
C9 C14 H12 121(2)
O5 C15 O4 122.8(3)
O5 C15 C9 119.2(3)
O4 C15 C9 118.0(3)
C4 N1 H4 119(3)
C4 N1 H5 122(3)
H4 N1 H5 119(4)
O6 N2 O7 121.5(3)
O6 N2 C11 120.3(3)
O7 N2 C11 118.2(3)
C7 O1 H10 119(3)
C7 O2 H9 118(3)
C3 O3 C8 115.6(3)
C12 O8 H14 108(3)

loop_
_geom_bond_atom_site_label_1
_geom_bond_atom_site_label_2
_geom_bond_distance
C1 C6 1.388(5)
C1 C2 1.406(4)
C1 C7 1.455(5)
C2 C3 1.378(5)
C2 H1 0.96(4)
C3 O3 1.377(4)
C3 C4 1.426(5)
C4 N1 1.357(5)
C4 C5 1.389(5)
C5 C6 1.379(5)
C5 H3 0.98(4)
C6 H2 0.92(4)
C7 O2 1.270(4)
C7 O1 1.292(4)
C8 O3 1.427(5)
C8 H6 0.95(4)
C8 H7 1.00(4)
C8 H8 1.11(4)
C9 C10 1.378(5)
C9 C14 1.400(5)
C9 C15 1.468(5)
C10 C11 1.390(5)
C10 H11 0.94(3)
C11 C12 1.397(5)
C11 N2 1.451(4)
C12 O8 1.345(4)
C12 C13 1.404(5)
C13 C14 1.376(5)
C13 H13 0.94(4)
C14 H12 0.89(3)
C15 O5 1.268(4)
C15 O4 1.281(4)
N1 H4 0.87(4)
N1 H5 0.83(4)
N2 O6 1.224(4)
N2 O7 1.253(4)
O1 H10 1.16(6)
O2 H9 1.29(6)
O8 H14 0.88(5)

loop_
_geom_hbond_atom_site_label_D
_geom_hbond_atom_site_label_H
_geom_hbond_atom_site_label_A
_geom_hbond_distance_DH
_geom_hbond_distance_HA
_geom_hbond_distance_DA
_geom_hbond_angle_DHA
_geom_hbond_site_symmetry_A
N1 H4 O6 0.87(4) 2.40(5) 3.213(5) 155(4) 1_545
N1 H5 O7 0.83(4) 2.36(4) 3.181(4) 171(3) 2_566
O2 H9 O4 1.29(6) 1.31(6) 2.591(4) 174(6) 2_675
O2 H9 O5 1.29(6) 2.51(7) 3.386(4) 122(4) 2_675
O1 H10 O5 1.16(6) 1.44(6) 2.594(4) 174(5) 2_675
O8 H14 O7 0.88(5) 1.82(5) 2.583(4) 144(4) .
O8 H14 N2 0.88(5) 2.44(5) 2.919(5) 114(4) .

loop_
_geom_torsion_atom_site_label_1
_geom_torsion_atom_site_label_2
_geom_torsion_atom_site_label_3
_geom_torsion_atom_site_label_4
_geom_torsion
C6 C1 C2 C3 0.6(5)
C7 C1 C2 C3 -178.6(3)
C1 C2 C3 O3 -179.3(3)
C1 C2 C3 C4 -0.6(5)
O3 C3 C4 N1 -2.3(5)
C2 C3 C4 N1 178.8(4)
O3 C3 C4 C5 179.1(3)
C2 C3 C4 C5 0.2(5)
N1 C4 C5 C6 -178.4(4)
C3 C4 C5 C6 0.1(5)
C4 C5 C6 C1 -0.1(6)
C2 C1 C6 C5 -0.3(5)
C7 C1 C6 C5 178.9(4)
C6 C1 C7 O2 -3.2(5)
C2 C1 C7 O2 176.0(3)
C6 C1 C7 O1 177.5(3)
C2 C1 C7 O1 -3.3(5)
C14 C9 C10 C11 0.3(5)
C15 C9 C10 C11 -179.5(3)
C9 C10 C11 C12 -0.1(5)
C9 C10 C11 N2 179.7(3)
C10 C11 C12 O8 -178.6(4)
N2 C11 C12 O8 1.5(5)
C10 C11 C12 C13 -0.1(5)
N2 C11 C12 C13 -179.9(3)
O8 C12 C13 C14 178.7(3)
C11 C12 C13 C14 0.1(5)
C12 C13 C14 C9 0.1(6)
C10 C9 C14 C13 -0.3(5)
C15 C9 C14 C13 179.4(4)
C10 C9 C15 O5 176.0(3)
C14 C9 C15 O5 -3.8(5)
C10 C9 C15 O4 -3.9(5)
C14 C9 C15 O4 176.3(3)
C10 C11 N2 O6 0.3(5)
C12 C11 N2 O6 -179.8(3)
C10 C11 N2 O7 180.0(3)
C12 C11 N2 O7 -0.2(5)
C2 C3 O3 C8 -3.5(5)
C4 C3 O3 C8 177.7(3)
